data_7054048
loop_
_publ_author_name
'Schlamp, Stephan'
'Dankhoff, Katja'
'Weber, Birgit'

_publ_section_title
;
 Amphiphilic iron(ii) complexes with short alkyl chains -- crystal packing
 and spin transition properties
;
_journal_issue 5
_journal_name_full 'New Journal of Chemistry'
_journal_page_first 1965
_journal_paper_doi 10.1039/c3nj00991b
_journal_volume 38
_journal_year 2014
_chemical_formula_moiety 'C48 H70 Fe N6 O8, C H4 O'
_chemical_formula_sum 'C49 H74 Fe N6 O9'
_chemical_formula_weight 946.99
_chemical_name_common Fe12i(C8)(dmap)2
_chemical_name_systematic
; 
 ? 
;
_space_group_IT_number 2
_symmetry_cell_setting triclinic
_symmetry_space_group_name_Hall '-P 1'
_symmetry_space_group_name_H-M 'P -1'
_atom_sites_solution_hydrogens geom
_atom_sites_solution_primary direct
_atom_sites_solution_secondary difmap
_audit_creation_method SHELXL-97
_cell_angle_alpha 103.154(3)
_cell_angle_beta 100.508(3)
_cell_angle_gamma 100.246(3)
_cell_formula_units_Z 2
_cell_length_a 11.9287(5)
_cell_length_b 13.1406(5)
_cell_length_c 17.0569(7)
_cell_measurement_reflns_used 27028
_cell_measurement_temperature 133(2)
_cell_measurement_theta_max 50.42
_cell_measurement_theta_min 2.52
_cell_volume 2491.76(18)
_computing_cell_refinement X-AREA-STOE
_computing_data_collection X-AREA-STOE
_computing_data_reduction X-AREA-STOE
_computing_molecular_graphics ORTEP
_computing_publication_material PLATON
_computing_structure_refinement 'SHELXL-97 (Sheldrick, 1997)'
_computing_structure_solution 'SHELXS-97 (Sheldrick, 1990)'
_diffrn_ambient_temperature 133(2)
_diffrn_measured_fraction_theta_full 0.998
_diffrn_measured_fraction_theta_max 0.998
_diffrn_measurement_device_type STOE-IPDSII
_diffrn_measurement_method Omega-Scan
_diffrn_radiation_monochromator graphite
_diffrn_radiation_source 'fine-focus sealed tube'
_diffrn_radiation_type MoK\a
_diffrn_radiation_wavelength 0.71073
_diffrn_reflns_av_R_equivalents 0.0732
_diffrn_reflns_av_sigmaI/netI 0.0550
_diffrn_reflns_limit_h_max 13
_diffrn_reflns_limit_h_min -13
_diffrn_reflns_limit_k_max 15
_diffrn_reflns_limit_k_min -15
_diffrn_reflns_limit_l_max 19
_diffrn_reflns_limit_l_min -19
_diffrn_reflns_number 30301
_diffrn_reflns_theta_full 24.57
_diffrn_reflns_theta_max 24.57
_diffrn_reflns_theta_min 1.26
_exptl_absorpt_coefficient_mu 0.362
_exptl_absorpt_correction_type none
_exptl_crystal_colour black
_exptl_crystal_density_diffrn 1.262
_exptl_crystal_density_method 'not measured'
_exptl_crystal_description needle
_exptl_crystal_F_000 1016
_exptl_crystal_size_max 0.42
_exptl_crystal_size_mid 0.40
_exptl_crystal_size_min 0.37
_refine_diff_density_max 0.612
_refine_diff_density_min -0.471
_refine_diff_density_rms 0.049
_refine_ls_extinction_method none
_refine_ls_goodness_of_fit_ref 0.930
_refine_ls_hydrogen_treatment constr
_refine_ls_matrix_type full
_refine_ls_number_parameters 693
_refine_ls_number_reflns 8344
_refine_ls_number_restraints 0
_refine_ls_restrained_S_all 0.930
_refine_ls_R_factor_all 0.0531
_refine_ls_R_factor_gt 0.0384
_refine_ls_shift/su_max 0.001
_refine_ls_shift/su_mean 0.000
_refine_ls_structure_factor_coef Fsqd
_refine_ls_weighting_details 'calc w=1/[\s^2^(Fo^2^)+(0.0589P)^2^+0.0000P] where P=(Fo^2^+2Fc^2^)/3'
_refine_ls_weighting_scheme calc
_refine_ls_wR_factor_gt 0.0933
_refine_ls_wR_factor_ref 0.0975
_reflns_number_gt 6388
_reflns_number_total 8344
_reflns_threshold_expression >2sigma(I)
_cod_data_source_file c3nj00991b.txt
_cod_data_source_block w022
_cod_original_cell_volume 2491.75(17)
_cod_original_sg_symbol_H-M P-1
_cod_database_code 7054048

loop_
_symmetry_equiv_pos_as_xyz
'x, y, z'
'-x, -y, -z'

loop_
_atom_site_label
_atom_site_type_symbol
_atom_site_fract_x
_atom_site_fract_y
_atom_site_fract_z
_atom_site_U_iso_or_equiv
_atom_site_adp_type
_atom_site_occupancy
_atom_site_symmetry_multiplicity
_atom_site_calc_flag
_atom_site_refinement_flags
_atom_site_disorder_assembly
_atom_site_disorder_group
Fe1 Fe 0.69830(2) 0.79683(2) 0.288135(17) 0.03220(10) Uani 1 1 d . . .
O1 O 0.77631(12) 0.94849(11) 0.31284(8) 0.0374(3) Uani 1 1 d . A .
O2 O 0.77894(12) 0.78702(11) 0.39531(8) 0.0358(3) Uani 1 1 d . . .
O3 O 0.77349(17) 1.14006(13) 0.14507(11) 0.0655(5) Uani 1 1 d . A .
O4 O 0.65864(15) 0.99848(11) 0.04772(9) 0.0479(4) Uani 1 1 d . A .
O5 O 0.67423(14) 0.41143(12) 0.36155(9) 0.0472(4) Uani 1 1 d . . .
O6 O 0.83884(13) 0.50879(11) 0.45080(9) 0.0423(4) Uani 1 1 d . . .
O7 O 0.30197(12) 0.55307(10) -0.04851(8) 0.0359(3) Uani 1 1 d . A .
O8 O 0.29667(13) 0.40495(11) 0.03041(9) 0.0445(4) Uani 1 1 d . . .
N1 N 0.61649(14) 0.79689(12) 0.18099(10) 0.0312(4) Uani 1 1 d . A .
N2 N 0.61846(14) 0.64856(13) 0.25672(9) 0.0311(4) Uani 1 1 d . . .
N3 N 0.83708(14) 0.76020(12) 0.24584(10) 0.0338(4) Uani 1 1 d . . .
N4 N 0.56749(15) 0.83892(13) 0.33893(10) 0.0369(4) Uani 1 1 d . . .
N5 N 1.12921(15) 0.68353(14) 0.16080(11) 0.0412(4) Uani 1 1 d . . .
N6 N 0.31089(17) 0.93658(15) 0.45911(12) 0.0484(5) Uani 1 1 d . . .
C1 C 0.78933(18) 0.70361(16) 0.41842(12) 0.0348(5) Uani 1 1 d . . .
C2 C 0.72638(17) 0.59778(16) 0.37139(12) 0.0334(4) Uani 1 1 d . . .
C3 C 0.64099(17) 0.57810(16) 0.29562(12) 0.0328(4) Uani 1 1 d . . .
H3 H 0.5966 0.5064 0.2716 0.039 Uiso 1 1 calc R . .
C4 C 0.53363(16) 0.61881(15) 0.18004(11) 0.0306(4) Uani 1 1 d . A .
C5 C 0.45509(17) 0.51846(15) 0.14430(12) 0.0324(4) Uani 1 1 d . . .
H5 H 0.4541 0.4639 0.1726 0.039 Uiso 1 1 calc R A .
C6 C 0.37950(17) 0.49895(15) 0.06831(12) 0.0327(4) Uani 1 1 d . A .
C7 C 0.38057(17) 0.57847(16) 0.02606(11) 0.0320(4) Uani 1 1 d . . .
C8 C 0.45699(17) 0.67764(16) 0.06184(12) 0.0344(5) Uani 1 1 d . A .
H8 H 0.4571 0.7323 0.0338 0.041 Uiso 1 1 calc R . .
C9 C 0.53411(16) 0.69819(15) 0.13901(11) 0.0306(4) Uani 1 1 d . . .
C10 C 0.63389(17) 0.87367(15) 0.14499(12) 0.0332(4) Uani 1 1 d . . .
H10 H 0.5910 0.8597 0.0895 0.040 Uiso 1 1 calc R A .
C11 C 0.71097(18) 0.97641(15) 0.18075(12) 0.0360(5) Uani 1 1 d . A .
C12 C 0.77726(18) 1.00912(16) 0.26473(13) 0.0383(5) Uani 1 1 d . . .
C13 C 0.8727(2) 0.72636(18) 0.50192(13) 0.0490(6) Uani 1 1 d . . .
H13A H 0.8884 0.8029 0.5304 0.074 Uiso 1 1 calc R . .
H13B H 0.9463 0.7069 0.4942 0.074 Uiso 1 1 calc R . .
H13C H 0.8373 0.6840 0.5353 0.074 Uiso 1 1 calc R . .
C14 C 0.74105(18) 0.49971(17) 0.39322(12) 0.0367(5) Uani 1 1 d . . .
C15 C 0.8560(2) 0.40997(18) 0.46826(14) 0.0488(6) Uani 1 1 d . . .
H15A H 0.8704 0.3629 0.4194 0.073 Uiso 1 1 calc R . .
H15B H 0.7858 0.3743 0.4822 0.073 Uiso 1 1 calc R . .
H15C H 0.9235 0.4252 0.5150 0.073 Uiso 1 1 calc R . .
C16 C 0.8534(2) 1.12088(18) 0.30278(15) 0.0542(6) Uani 1 1 d . A .
H16A H 0.8981 1.1255 0.3582 0.081 Uiso 1 1 calc R . .
H16B H 0.8040 1.1731 0.3068 0.081 Uiso 1 1 calc R . .
H16C H 0.9077 1.1366 0.2680 0.081 Uiso 1 1 calc R . .
C17 C 0.7203(2) 1.04769(17) 0.12746(14) 0.0426(5) Uani 1 1 d . . .
C18 C 0.6592(3) 1.0633(2) -0.00879(15) 0.0613(7) Uani 1 1 d . . .
H18A H 0.7402 1.0968 -0.0070 0.092 Uiso 1 1 calc R A .
H18B H 0.6167 1.1192 0.0067 0.092 Uiso 1 1 calc R . .
H18C H 0.6211 1.0184 -0.0649 0.092 Uiso 1 1 calc R . .
C19 C 0.31074(19) 0.63151(17) -0.09501(13) 0.0389(5) Uani 1 1 d . . .
H19A H 0.3901 0.6463 -0.1056 0.047 Uiso 1 1 calc R A .
H19B H 0.2975 0.6995 -0.0630 0.047 Uiso 1 1 calc R . .
C20 C 0.22019(18) 0.58905(17) -0.17605(12) 0.0372(5) Uani 1 1 d . A .
H20A H 0.2220 0.5136 -0.2005 0.045 Uiso 1 1 calc R . .
H20B H 0.2422 0.6310 -0.2146 0.045 Uiso 1 1 calc R . .
C21 C 0.09641(18) 0.59320(16) -0.16955(12) 0.0368(5) Uani 1 1 d . . .
H21A H 0.0933 0.6687 -0.1466 0.044 Uiso 1 1 calc R A .
H21B H 0.0740 0.5521 -0.1307 0.044 Uiso 1 1 calc R . .
C22 C 0.00910(18) 0.54763(18) -0.25251(13) 0.0413(5) Uani 1 1 d . A .
H22A H 0.0321 0.5889 -0.2912 0.050 Uiso 1 1 calc R . .
H22B H 0.0130 0.4724 -0.2754 0.050 Uiso 1 1 calc R . .
C23 C -0.11614(18) 0.55025(18) -0.24836(13) 0.0412(5) Uani 1 1 d . . .
H23A H -0.1192 0.6248 -0.2221 0.049 Uiso 1 1 calc R A .
H23B H -0.1410 0.5050 -0.2127 0.049 Uiso 1 1 calc R . .
C24 C -0.20216(19) 0.51116(19) -0.33253(13) 0.0446(5) Uani 1 1 d . A .
H24A H -0.1777 0.5570 -0.3679 0.053 Uiso 1 1 calc R . .
H24B H -0.1982 0.4370 -0.3590 0.053 Uiso 1 1 calc R . .
C25 C -0.32811(19) 0.5122(2) -0.32901(13) 0.0474(6) Uani 1 1 d . . .
H25A H -0.3306 0.5823 -0.2935 0.057 Uiso 1 1 calc R A .
H25B H -0.3582 0.4558 -0.3034 0.057 Uiso 1 1 calc R . .
C26 C -0.4073(2) 0.4932(2) -0.41433(14) 0.0544(6) Uani 1 1 d . A .
H26A H -0.4044 0.4242 -0.4500 0.082 Uiso 1 1 calc R . .
H26B H -0.3804 0.5511 -0.4388 0.082 Uiso 1 1 calc R . .
H26C H -0.4879 0.4921 -0.4091 0.082 Uiso 1 1 calc R . .
C27A C 0.2711(4) 0.3343(4) 0.0882(3) 0.0417(11) Uani 0.50 1 d P A 1
H27A H 0.3311 0.2917 0.0943 0.050 Uiso 0.50 1 calc PR A 1
H27B H 0.2737 0.3800 0.1437 0.050 Uiso 0.50 1 calc PR A 1
C28A C 0.1500(10) 0.2593(11) 0.0520(10) 0.044(3) Uani 0.50 1 d P A 1
H28A H 0.1263 0.2286 0.0960 0.053 Uiso 0.50 1 calc PR A 1
H28B H 0.0940 0.3030 0.0374 0.053 Uiso 0.50 1 calc PR A 1
C29A C 0.1377(7) 0.1689(5) -0.0223(5) 0.0391(16) Uani 0.50 1 d P A 1
H29A H 0.1816 0.1170 -0.0057 0.047 Uiso 0.50 1 calc PR A 1
H29B H 0.1738 0.1974 -0.0631 0.047 Uiso 0.50 1 calc PR A 1
C30A C 0.0110(8) 0.1099(7) -0.0637(6) 0.0391(19) Uani 0.50 1 d P A 1
H30A H -0.0245 0.0798 -0.0233 0.047 Uiso 0.50 1 calc PR A 1
H30B H -0.0334 0.1622 -0.0790 0.047 Uiso 0.50 1 calc PR A 1
C31A C -0.0020(6) 0.0196(6) -0.1406(5) 0.0403(16) Uani 0.50 1 d P A 1
H31A H 0.0389 -0.0346 -0.1249 0.048 Uiso 0.50 1 calc PR A 1
H31B H 0.0369 0.0489 -0.1799 0.048 Uiso 0.50 1 calc PR A 1
C32A C -0.1285(7) -0.0354(6) -0.1840(5) 0.0392(16) Uani 0.50 1 d P A 1
H32A H -0.1689 0.0182 -0.2015 0.047 Uiso 0.50 1 calc PR A 1
H32B H -0.1682 -0.0629 -0.1444 0.047 Uiso 0.50 1 calc PR A 1
C33A C -0.1399(6) -0.1286(6) -0.2600(5) 0.0475(15) Uani 0.50 1 d P A 1
H33A H -0.1043 -0.1006 -0.3012 0.057 Uiso 0.50 1 calc PR A 1
H33B H -0.0961 -0.1804 -0.2432 0.057 Uiso 0.50 1 calc PR A 1
C34A C -0.2665(5) -0.1859(5) -0.2996(4) 0.0537(14) Uani 0.50 1 d P A 1
H34A H -0.2998 -0.2198 -0.2608 0.081 Uiso 0.50 1 calc PR A 1
H34B H -0.2704 -0.2410 -0.3502 0.081 Uiso 0.50 1 calc PR A 1
H34C H -0.3112 -0.1340 -0.3133 0.081 Uiso 0.50 1 calc PR A 1
C27B C 0.3254(4) 0.3087(3) 0.0418(3) 0.0352(9) Uani 0.50 1 d P A 2
H27C H 0.4080 0.3226 0.0722 0.042 Uiso 0.50 1 calc PR A 2
H27D H 0.3139 0.2558 -0.0122 0.042 Uiso 0.50 1 calc PR A 2
C28B C 0.2441(4) 0.2677(5) 0.0912(3) 0.0392(10) Uani 0.50 1 d P A 2
H28C H 0.2516 0.3255 0.1419 0.047 Uiso 0.50 1 calc PR A 2
H28D H 0.2700 0.2072 0.1089 0.047 Uiso 0.50 1 calc PR A 2
C29B C 0.1149(11) 0.2297(10) 0.0461(9) 0.042(2) Uani 0.50 1 d P A 2
H29C H 0.0884 0.2897 0.0282 0.050 Uiso 0.50 1 calc PR A 2
H29D H 0.0684 0.2101 0.0852 0.050 Uiso 0.50 1 calc PR A 2
C30B C 0.0904(8) 0.1314(6) -0.0310(5) 0.0417(17) Uani 0.50 1 d P A 2
H30C H 0.1302 0.1538 -0.0724 0.050 Uiso 0.50 1 calc PR A 2
H30D H 0.1254 0.0747 -0.0139 0.050 Uiso 0.50 1 calc PR A 2
C31B C -0.0375(8) 0.0844(8) -0.0714(7) 0.046(2) Uani 0.50 1 d P A 2
H31C H -0.0739 0.1419 -0.0856 0.056 Uiso 0.50 1 calc PR A 2
H31D H -0.0766 0.0575 -0.0312 0.056 Uiso 0.50 1 calc PR A 2
C32B C -0.0586(7) -0.0068(6) -0.1493(5) 0.0460(19) Uani 0.50 1 d P A 2
H32C H -0.0198 0.0210 -0.1893 0.055 Uiso 0.50 1 calc PR A 2
H32D H -0.0202 -0.0630 -0.1349 0.055 Uiso 0.50 1 calc PR A 2
C33B C -0.1854(7) -0.0584(7) -0.1919(6) 0.059(2) Uani 0.50 1 d P A 2
H33C H -0.2231 -0.0044 -0.2113 0.070 Uiso 0.50 1 calc PR A 2
H33D H -0.2265 -0.0823 -0.1516 0.070 Uiso 0.50 1 calc PR A 2
C34B C -0.1983(7) -0.1535(6) -0.2650(5) 0.060(2) Uani 0.50 1 d P A 2
H34D H -0.1616 -0.1294 -0.3065 0.090 Uiso 0.50 1 calc PR A 2
H34E H -0.2817 -0.1858 -0.2894 0.090 Uiso 0.50 1 calc PR A 2
H34F H -0.1601 -0.2067 -0.2463 0.090 Uiso 0.50 1 calc PR A 2
C35 C 0.52093(19) 0.78611(17) 0.38873(12) 0.0396(5) Uani 1 1 d . . .
H35 H 0.5483 0.7248 0.3967 0.047 Uiso 1 1 calc R . .
C36 C 0.43709(19) 0.81456(17) 0.42853(13) 0.0413(5) Uani 1 1 d . . .
H36 H 0.4085 0.7731 0.4627 0.050 Uiso 1 1 calc R . .
C37 C 0.39280(19) 0.90434(17) 0.41956(12) 0.0403(5) Uani 1 1 d . . .
C38 C 0.43976(19) 0.95870(17) 0.36616(13) 0.0416(5) Uani 1 1 d . . .
H38 H 0.4133 1.0195 0.3560 0.050 Uiso 1 1 calc R . .
C39 C 0.52354(19) 0.92357(17) 0.32913(13) 0.0400(5) Uani 1 1 d . . .
H39 H 0.5530 0.9622 0.2936 0.048 Uiso 1 1 calc R . .
C40 C 0.2596(2) 0.8743(2) 0.50893(16) 0.0596(7) Uani 1 1 d . . .
H40A H 0.3220 0.8590 0.5474 0.089 Uiso 1 1 calc R . .
H40B H 0.2087 0.8067 0.4728 0.089 Uiso 1 1 calc R . .
H40C H 0.2133 0.9151 0.5403 0.089 Uiso 1 1 calc R . .
C41 C 0.2625(2) 1.02610(19) 0.44583(15) 0.0528(6) Uani 1 1 d . . .
H41A H 0.2070 1.0043 0.3918 0.079 Uiso 1 1 calc R . .
H41B H 0.3258 1.0858 0.4473 0.079 Uiso 1 1 calc R . .
H41C H 0.2218 1.0489 0.4894 0.079 Uiso 1 1 calc R . .
C42 C 0.82693(18) 0.69022(15) 0.17190(12) 0.0332(4) Uani 1 1 d . . .
H42 H 0.7503 0.6574 0.1386 0.040 Uiso 1 1 calc R . .
C43 C 0.91986(17) 0.66355(15) 0.14180(12) 0.0335(4) Uani 1 1 d . . .
H43 H 0.9059 0.6142 0.0889 0.040 Uiso 1 1 calc R . .
C44 C 1.03521(18) 0.70822(16) 0.18802(12) 0.0352(5) Uani 1 1 d . . .
C45 C 1.04592(18) 0.78087(16) 0.26586(13) 0.0387(5) Uani 1 1 d . . .
H45 H 1.1212 0.8138 0.3012 0.046 Uiso 1 1 calc R . .
C46 C 0.94775(18) 0.80365(16) 0.29022(13) 0.0387(5) Uani 1 1 d . . .
H46 H 0.9586 0.8539 0.3423 0.046 Uiso 1 1 calc R . .
C47 C 1.1163(2) 0.61703(19) 0.07745(13) 0.0459(5) Uani 1 1 d . . .
H47A H 1.0727 0.5442 0.0720 0.069 Uiso 1 1 calc R . .
H47B H 1.1940 0.6145 0.0669 0.069 Uiso 1 1 calc R . .
H47C H 1.0736 0.6476 0.0373 0.069 Uiso 1 1 calc R . .
C48 C 1.24717(19) 0.7308(2) 0.21023(15) 0.0539(6) Uani 1 1 d . . .
H48A H 1.2533 0.7186 0.2653 0.081 Uiso 1 1 calc R . .
H48B H 1.2654 0.8082 0.2157 0.081 Uiso 1 1 calc R . .
H48C H 1.3026 0.6978 0.1832 0.081 Uiso 1 1 calc R . .
O31A O 0.5412(10) 0.2028(9) 0.3275(8) 0.106(5) Uani 0.228(5) 1 d P B 3
H31E H 0.4841 0.2219 0.3442 0.159 Uiso 0.228(5) 1 calc PR B 3
C99A C 0.5188(16) 0.1819(16) 0.2433(10) 0.067(5) Uani 0.228(5) 1 d P B 3
H99A H 0.4706 0.2292 0.2252 0.100 Uiso 0.228(5) 1 calc PR B 3
H99B H 0.4768 0.1069 0.2183 0.100 Uiso 0.228(5) 1 calc PR B 3
H99C H 0.5929 0.1947 0.2261 0.100 Uiso 0.228(5) 1 calc PR B 3
O31B O 0.4959(2) 0.29561(18) 0.22645(15) 0.0648(9) Uani 0.772(5) 1 d P B 4
H31F H 0.5509 0.3341 0.2659 0.097 Uiso 0.772(5) 1 calc PR B 4
C99B C 0.5169(5) 0.1930(4) 0.2020(4) 0.0744(15) Uani 0.772(5) 1 d P B 4
H99D H 0.6010 0.1969 0.2182 0.112 Uiso 0.772(5) 1 calc PR B 4
H99E H 0.4898 0.1649 0.1417 0.112 Uiso 0.772(5) 1 calc PR B 4
H99F H 0.4745 0.1452 0.2287 0.112 Uiso 0.772(5) 1 calc PR B 4

loop_
_atom_site_aniso_label
_atom_site_aniso_U_11
_atom_site_aniso_U_22
_atom_site_aniso_U_33
_atom_site_aniso_U_23
_atom_site_aniso_U_13
_atom_site_aniso_U_12
Fe1 0.03104(17) 0.03130(16) 0.03032(16) 0.00307(11) 0.00646(12) 0.00450(12)
O1 0.0368(8) 0.0345(8) 0.0334(7) -0.0014(6) 0.0080(6) 0.0026(6)
O2 0.0366(8) 0.0323(7) 0.0324(7) -0.0006(6) 0.0058(6) 0.0069(6)
O3 0.0884(14) 0.0356(9) 0.0562(10) 0.0104(8) 0.0061(9) -0.0135(9)
O4 0.0640(10) 0.0323(8) 0.0421(8) 0.0100(7) 0.0070(7) 0.0032(7)
O5 0.0499(10) 0.0379(9) 0.0468(9) 0.0108(7) 0.0012(7) 0.0033(7)
O6 0.0438(9) 0.0377(8) 0.0415(8) 0.0092(6) 0.0007(7) 0.0108(7)
O7 0.0353(8) 0.0327(7) 0.0315(7) 0.0043(6) 0.0004(6) 0.0001(6)
O8 0.0437(9) 0.0287(7) 0.0469(8) 0.0050(6) -0.0075(7) -0.0025(6)
N1 0.0266(9) 0.0277(8) 0.0343(9) 0.0017(7) 0.0072(7) 0.0015(7)
N2 0.0297(9) 0.0344(9) 0.0266(8) 0.0027(7) 0.0066(7) 0.0080(7)
N3 0.0363(10) 0.0294(8) 0.0306(8) 0.0022(7) 0.0074(7) 0.0026(7)
N4 0.0359(10) 0.0347(9) 0.0329(9) 0.0036(7) 0.0029(7) 0.0021(8)
N5 0.0314(10) 0.0454(10) 0.0389(10) -0.0009(8) 0.0065(8) 0.0061(8)
N6 0.0493(12) 0.0496(11) 0.0465(11) 0.0059(9) 0.0177(9) 0.0141(9)
C1 0.0341(11) 0.0365(11) 0.0314(10) 0.0031(9) 0.0084(9) 0.0088(9)
C2 0.0332(11) 0.0343(11) 0.0306(10) 0.0061(8) 0.0067(8) 0.0072(9)
C3 0.0317(11) 0.0301(10) 0.0333(10) 0.0036(8) 0.0081(8) 0.0044(8)
C4 0.0272(10) 0.0302(10) 0.0310(10) 0.0023(8) 0.0072(8) 0.0052(8)
C5 0.0309(11) 0.0304(10) 0.0335(10) 0.0060(8) 0.0080(8) 0.0041(8)
C6 0.0291(10) 0.0270(10) 0.0352(10) 0.0014(8) 0.0041(8) 0.0016(8)
C7 0.0271(10) 0.0354(11) 0.0284(10) 0.0020(8) 0.0048(8) 0.0040(8)
C8 0.0322(11) 0.0334(11) 0.0349(11) 0.0080(8) 0.0059(9) 0.0040(9)
C9 0.0280(10) 0.0282(10) 0.0309(10) 0.0014(8) 0.0065(8) 0.0030(8)
C10 0.0300(11) 0.0323(11) 0.0339(10) 0.0044(9) 0.0068(8) 0.0053(8)
C11 0.0367(11) 0.0284(10) 0.0395(11) 0.0038(9) 0.0107(9) 0.0041(9)
C12 0.0350(12) 0.0324(11) 0.0411(12) 0.0000(9) 0.0115(9) 0.0011(9)
C13 0.0578(15) 0.0397(12) 0.0385(12) -0.0006(10) -0.0031(11) 0.0120(11)
C14 0.0362(12) 0.0400(12) 0.0310(10) 0.0051(9) 0.0077(9) 0.0072(10)
C15 0.0594(15) 0.0419(12) 0.0459(13) 0.0146(10) 0.0050(11) 0.0169(11)
C16 0.0627(16) 0.0388(12) 0.0447(13) -0.0021(10) 0.0085(12) -0.0090(11)
C17 0.0443(13) 0.0346(12) 0.0443(12) 0.0041(10) 0.0130(10) 0.0027(10)
C18 0.086(2) 0.0444(14) 0.0500(14) 0.0198(11) 0.0090(13) 0.0035(13)
C19 0.0376(12) 0.0363(11) 0.0372(11) 0.0085(9) 0.0043(9) 0.0009(9)
C20 0.0373(12) 0.0366(11) 0.0318(10) 0.0049(9) 0.0039(9) 0.0033(9)
C21 0.0386(12) 0.0339(11) 0.0329(10) 0.0040(8) 0.0038(9) 0.0061(9)
C22 0.0398(12) 0.0454(12) 0.0343(11) 0.0071(9) 0.0044(9) 0.0077(10)
C23 0.0387(12) 0.0452(12) 0.0357(11) 0.0078(9) 0.0044(9) 0.0078(10)
C24 0.0407(13) 0.0535(14) 0.0362(11) 0.0111(10) 0.0051(10) 0.0078(10)
C25 0.0384(13) 0.0583(14) 0.0400(12) 0.0096(10) 0.0028(10) 0.0081(11)
C26 0.0417(14) 0.0703(17) 0.0450(13) 0.0121(12) 0.0014(11) 0.0104(12)
C27A 0.044(3) 0.032(3) 0.041(3) 0.014(2) 0.003(2) -0.007(2)
C28A 0.044(8) 0.045(6) 0.044(4) 0.012(4) 0.018(5) 0.003(4)
C29A 0.045(5) 0.029(4) 0.040(3) 0.011(3) 0.005(3) 0.002(3)
C30A 0.044(6) 0.029(4) 0.036(3) 0.005(3) 0.006(5) -0.003(4)
C31A 0.042(4) 0.036(4) 0.041(3) 0.012(3) 0.007(4) 0.006(3)
C32A 0.041(5) 0.034(4) 0.032(3) 0.001(3) 0.002(4) -0.001(4)
C33A 0.043(4) 0.046(4) 0.045(3) 0.003(3) 0.010(3) 0.001(3)
C34A 0.047(4) 0.051(3) 0.048(3) 0.001(3) 0.006(3) -0.003(3)
C27B 0.036(2) 0.029(2) 0.037(2) 0.0033(17) 0.009(2) 0.0042(18)
C28B 0.036(3) 0.039(3) 0.039(2) 0.008(2) 0.008(2) 0.003(2)
C29B 0.036(6) 0.051(7) 0.043(4) 0.018(5) 0.015(4) 0.012(4)
C30B 0.048(6) 0.031(4) 0.041(4) 0.006(3) 0.011(4) 0.000(4)
C31B 0.048(6) 0.037(5) 0.051(4) 0.013(3) 0.011(5) 0.001(4)
C32B 0.046(6) 0.039(5) 0.045(4) 0.007(4) 0.008(5) -0.001(4)
C33B 0.053(5) 0.051(4) 0.057(4) 0.008(3) -0.005(4) -0.002(4)
C34B 0.052(5) 0.053(5) 0.058(4) 0.007(3) -0.002(5) -0.006(4)
C35 0.0422(13) 0.0366(11) 0.0364(11) 0.0065(9) 0.0073(10) 0.0064(10)
C36 0.0422(13) 0.0410(12) 0.0372(11) 0.0054(9) 0.0114(10) 0.0051(10)
C37 0.0389(12) 0.0385(11) 0.0343(11) -0.0033(9) 0.0062(9) 0.0042(10)
C38 0.0437(13) 0.0345(11) 0.0422(12) 0.0032(9) 0.0088(10) 0.0077(10)
C39 0.0395(12) 0.0350(11) 0.0404(12) 0.0057(9) 0.0085(9) 0.0022(9)
C40 0.0633(17) 0.0647(16) 0.0591(16) 0.0139(13) 0.0321(13) 0.0211(14)
C41 0.0539(15) 0.0458(13) 0.0534(14) -0.0015(11) 0.0158(12) 0.0139(11)
C42 0.0343(11) 0.0296(10) 0.0318(10) 0.0056(8) 0.0057(9) 0.0033(8)
C43 0.0368(12) 0.0301(10) 0.0298(10) 0.0020(8) 0.0083(9) 0.0050(9)
C44 0.0356(12) 0.0322(10) 0.0362(11) 0.0060(8) 0.0102(9) 0.0058(9)
C45 0.0331(11) 0.0359(11) 0.0378(11) 0.0005(9) 0.0042(9) 0.0005(9)
C46 0.0414(13) 0.0335(11) 0.0336(11) -0.0010(9) 0.0070(9) 0.0036(9)
C47 0.0383(13) 0.0551(14) 0.0404(12) 0.0014(10) 0.0134(10) 0.0114(11)
C48 0.0327(13) 0.0620(15) 0.0540(14) -0.0041(12) 0.0071(11) 0.0062(11)
O31A 0.109(9) 0.068(7) 0.124(10) 0.046(7) -0.006(7) -0.014(6)
C99A 0.058(9) 0.065(9) 0.059(10) 0.015(8) 0.004(8) -0.021(6)
O31B 0.0591(16) 0.0442(14) 0.0732(17) 0.0048(11) -0.0102(12) 0.0065(11)
C99B 0.076(3) 0.044(2) 0.093(4) 0.006(3) 0.017(3) 0.009(2)

loop_
_atom_type_symbol
_atom_type_description
_atom_type_scat_dispersion_real
_atom_type_scat_dispersion_imag
_atom_type_scat_source
C C 0.0033 0.0016 'International Tables Vol C Tables 4.2.6.8 and 6.1.1.4'
H H 0.0000 0.0000 'International Tables Vol C Tables 4.2.6.8 and 6.1.1.4'
Fe Fe 0.3463 0.8444 'International Tables Vol C Tables 4.2.6.8 and 6.1.1.4'
N N 0.0061 0.0033 'International Tables Vol C Tables 4.2.6.8 and 6.1.1.4'
O O 0.0106 0.0060 'International Tables Vol C Tables 4.2.6.8 and 6.1.1.4'

loop_
_geom_angle_atom_site_label_1
_geom_angle_atom_site_label_2
_geom_angle_atom_site_label_3
_geom_angle
N1 Fe1 N2 84.57(7)
N1 Fe1 O2 176.42(6)
N2 Fe1 O2 91.94(6)
N1 Fe1 O1 91.79(6)
N2 Fe1 O1 176.31(6)
O2 Fe1 O1 91.68(6)
N1 Fe1 N3 92.35(7)
N2 Fe1 N3 91.52(7)
O2 Fe1 N3 86.93(6)
O1 Fe1 N3 87.98(6)
N1 Fe1 N4 91.49(7)
N2 Fe1 N4 90.79(7)
O2 Fe1 N4 89.35(6)
O1 Fe1 N4 89.95(6)
N3 Fe1 N4 175.69(7)
C12 O1 Fe1 128.70(12)
C1 O2 Fe1 128.36(12)
C17 O4 C18 116.24(17)
C14 O6 C15 115.15(16)
C7 O7 C19 116.33(15)
C6 O8 C27B 117.4(2)
C6 O8 C27A 114.2(2)
C27B O8 C27A 45.3(3)
C10 N1 C9 120.79(16)
C10 N1 Fe1 126.46(13)
C9 N1 Fe1 112.67(13)
C3 N2 C4 121.23(16)
C3 N2 Fe1 125.87(13)
C4 N2 Fe1 112.75(13)
C46 N3 C42 114.99(18)
C46 N3 Fe1 121.87(13)
C42 N3 Fe1 123.14(13)
C39 N4 C35 114.68(18)
C39 N4 Fe1 123.27(15)
C35 N4 Fe1 121.99(14)
C44 N5 C48 121.29(17)
C44 N5 C47 121.14(17)
C48 N5 C47 117.29(18)
C37 N6 C41 121.7(2)
C37 N6 C40 120.5(2)
C41 N6 C40 117.5(2)
O2 C1 C2 123.44(18)
O2 C1 C13 113.69(17)
C2 C1 C13 122.85(19)
C1 C2 C3 122.29(18)
C1 C2 C14 125.10(18)
C3 C2 C14 112.60(17)
N2 C3 C2 126.21(18)
N2 C3 H3 116.9
C2 C3 H3 116.9
C9 C4 C5 119.74(17)
C9 C4 N2 114.30(16)
C5 C4 N2 125.94(18)
C6 C5 C4 120.15(19)
C6 C5 H5 119.9
C4 C5 H5 119.9
O8 C6 C5 124.05(18)
O8 C6 C7 115.54(16)
C5 C6 C7 120.36(17)
O7 C7 C8 123.90(18)
O7 C7 C6 116.70(17)
C8 C7 C6 119.37(17)
C7 C8 C9 120.66(19)
C7 C8 H8 119.7
C9 C8 H8 119.7
C4 C9 C8 119.71(17)
C4 C9 N1 115.10(16)
C8 C9 N1 125.19(18)
N1 C10 C11 126.22(18)
N1 C10 H10 116.9
C11 C10 H10 116.9
C10 C11 C12 122.51(19)
C10 C11 C17 116.57(18)
C12 C11 C17 120.92(18)
O1 C12 C11 123.51(18)
O1 C12 C16 114.95(19)
C11 C12 C16 121.5(2)
C1 C13 H13A 109.5
C1 C13 H13B 109.5
H13A C13 H13B 109.5
C1 C13 H13C 109.5
H13A C13 H13C 109.5
H13B C13 H13C 109.5
O5 C14 O6 119.33(19)
O5 C14 C2 124.97(18)
O6 C14 C2 115.65(17)
O6 C15 H15A 109.5
O6 C15 H15B 109.5
H15A C15 H15B 109.5
O6 C15 H15C 109.5
H15A C15 H15C 109.5
H15B C15 H15C 109.5
C12 C16 H16A 109.5
C12 C16 H16B 109.5
H16A C16 H16B 109.5
C12 C16 H16C 109.5
H16A C16 H16C 109.5
H16B C16 H16C 109.5
O3 C17 O4 119.4(2)
O3 C17 C11 128.6(2)
O4 C17 C11 112.07(17)
O4 C18 H18A 109.5
O4 C18 H18B 109.5
H18A C18 H18B 109.5
O4 C18 H18C 109.5
H18A C18 H18C 109.5
H18B C18 H18C 109.5
O7 C19 C20 109.11(16)
O7 C19 H19A 109.9
C20 C19 H19A 109.9
O7 C19 H19B 109.9
C20 C19 H19B 109.9
H19A C19 H19B 108.3
C19 C20 C21 114.79(17)
C19 C20 H20A 108.6
C21 C20 H20A 108.6
C19 C20 H20B 108.6
C21 C20 H20B 108.6
H20A C20 H20B 107.5
C20 C21 C22 112.43(17)
C20 C21 H21A 109.1
C22 C21 H21A 109.1
C20 C21 H21B 109.1
C22 C21 H21B 109.1
H21A C21 H21B 107.9
C23 C22 C21 113.91(17)
C23 C22 H22A 108.8
C21 C22 H22A 108.8
C23 C22 H22B 108.8
C21 C22 H22B 108.8
H22A C22 H22B 107.7
C22 C23 C24 113.66(18)
C22 C23 H23A 108.8
C24 C23 H23A 108.8
C22 C23 H23B 108.8
C24 C23 H23B 108.8
H23A C23 H23B 107.7
C25 C24 C23 114.10(18)
C25 C24 H24A 108.7
C23 C24 H24A 108.7
C25 C24 H24B 108.7
C23 C24 H24B 108.7
H24A C24 H24B 107.6
C24 C25 C26 112.46(19)
C24 C25 H25A 109.1
C26 C25 H25A 109.1
C24 C25 H25B 109.1
C26 C25 H25B 109.1
H25A C25 H25B 107.8
C25 C26 H26A 109.5
C25 C26 H26B 109.5
H26A C26 H26B 109.5
C25 C26 H26C 109.5
H26A C26 H26C 109.5
H26B C26 H26C 109.5
C28A C27A O8 109.2(6)
C28A C27A H27A 109.8
O8 C27A H27A 109.8
C28A C27A H27B 109.8
O8 C27A H27B 109.8
H27A C27A H27B 108.3
C29A C28A C27A 117.0(10)
C29A C28A H28A 108.0
C27A C28A H28A 108.0
C29A C28A H28B 108.0
C27A C28A H28B 108.0
H28A C28A H28B 107.3
C28A C29A C30A 113.8(8)
C28A C29A H29A 108.8
C30A C29A H29A 108.8
C28A C29A H29B 108.8
C30A C29A H29B 108.8
H29A C29A H29B 107.7
C31A C30A C29A 113.8(7)
C31A C30A H30A 108.8
C29A C30A H30A 108.8
C31A C30A H30B 108.8
C29A C30A H30B 108.8
H30A C30A H30B 107.7
C30A C31A C32A 113.6(6)
C30A C31A H31A 108.8
C32A C31A H31A 108.8
C30A C31A H31B 108.8
C32A C31A H31B 108.8
H31A C31A H31B 107.7
C31A C32A C33A 112.9(6)
C31A C32A H32A 109.0
C33A C32A H32A 109.0
C31A C32A H32B 109.0
C33A C32A H32B 109.0
H32A C32A H32B 107.8
C34A C33A C32A 112.0(6)
C34A C33A H33A 109.2
C32A C33A H33A 109.2
C34A C33A H33B 109.2
C32A C33A H33B 109.2
H33A C33A H33B 107.9
O8 C27B C28B 105.8(4)
O8 C27B H27C 110.6
C28B C27B H27C 110.6
O8 C27B H27D 110.6
C28B C27B H27D 110.6
H27C C27B H27D 108.7
C27B C28B C29B 115.4(6)
C27B C28B H28C 108.4
C29B C28B H28C 108.4
C27B C28B H28D 108.4
C29B C28B H28D 108.4
H28C C28B H28D 107.5
C28B C29B C30B 113.2(10)
C28B C29B H29C 108.9
C30B C29B H29C 108.9
C28B C29B H29D 108.9
C30B C29B H29D 108.9
H29C C29B H29D 107.7
C31B C30B C29B 114.6(8)
C31B C30B H30C 108.6
C29B C30B H30C 108.6
C31B C30B H30D 108.6
C29B C30B H30D 108.6
H30C C30B H30D 107.6
C30B C31B C32B 113.5(9)
C30B C31B H31C 108.9
C32B C31B H31C 108.9
C30B C31B H31D 108.9
C32B C31B H31D 108.9
H31C C31B H31D 107.7
C33B C32B C31B 115.9(7)
C33B C32B H32C 108.3
C31B C32B H32C 108.3
C33B C32B H32D 108.3
C31B C32B H32D 108.3
H32C C32B H32D 107.4
C32B C33B C34B 112.3(8)
C32B C33B H33C 109.1
C34B C33B H33C 109.1
C32B C33B H33D 109.1
C34B C33B H33D 109.1
H33C C33B H33D 107.9
C33B C34B H34D 109.5
C33B C34B H34E 109.5
H34D C34B H34E 109.5
C33B C34B H34F 109.5
H34D C34B H34F 109.5
H34E C34B H34F 109.5
N4 C35 C36 124.6(2)
N4 C35 H35 117.7
C36 C35 H35 117.7
C35 C36 C37 120.7(2)
C35 C36 H36 119.6
C37 C36 H36 119.6
N6 C37 C36 122.7(2)
N6 C37 C38 122.5(2)
C36 C37 C38 114.9(2)
C39 C38 C37 119.9(2)
C39 C38 H38 120.1
C37 C38 H38 120.1
N4 C39 C38 125.3(2)
N4 C39 H39 117.4
C38 C39 H39 117.4
N6 C40 H40A 109.5
N6 C40 H40B 109.5
H40A C40 H40B 109.5
N6 C40 H40C 109.5
H40A C40 H40C 109.5
H40B C40 H40C 109.5
N6 C41 H41A 109.5
N6 C41 H41B 109.5
H41A C41 H41B 109.5
N6 C41 H41C 109.5
H41A C41 H41C 109.5
H41B C41 H41C 109.5
N3 C42 C43 124.32(18)
N3 C42 H42 117.8
C43 C42 H42 117.8
C42 C43 C44 120.86(18)
C42 C43 H43 119.6
C44 C43 H43 119.6
N5 C44 C43 122.70(18)
N5 C44 C45 122.43(18)
C43 C44 C45 114.88(18)
C46 C45 C44 120.06(19)
C46 C45 H45 120.0
C44 C45 H45 120.0
N3 C46 C45 124.89(19)
N3 C46 H46 117.6
C45 C46 H46 117.6
N5 C47 H47A 109.5
N5 C47 H47B 109.5
H47A C47 H47B 109.5
N5 C47 H47C 109.5
H47A C47 H47C 109.5
H47B C47 H47C 109.5
N5 C48 H48A 109.5
N5 C48 H48B 109.5
H48A C48 H48B 109.5
N5 C48 H48C 109.5
H48A C48 H48C 109.5
H48B C48 H48C 109.5

loop_
_geom_bond_atom_site_label_1
_geom_bond_atom_site_label_2
_geom_bond_distance
Fe1 N1 1.9086(16)
Fe1 N2 1.9154(16)
Fe1 O2 1.9478(14)
Fe1 O1 1.9571(14)
Fe1 N3 2.0134(17)
Fe1 N4 2.0183(18)
O1 C12 1.267(3)
O2 C1 1.265(2)
O3 C17 1.207(3)
O4 C17 1.369(3)
O4 C18 1.424(3)
O5 C14 1.225(2)
O6 C14 1.349(2)
O6 C15 1.437(3)
O7 C7 1.367(2)
O7 C19 1.437(2)
O8 C6 1.375(2)
O8 C27B 1.413(4)
O8 C27A 1.534(5)
N1 C10 1.301(3)
N1 C9 1.424(2)
N2 C3 1.293(3)
N2 C4 1.425(2)
N3 C46 1.346(3)
N3 C42 1.352(2)
N4 C39 1.342(3)
N4 C35 1.347(3)
N5 C44 1.352(3)
N5 C48 1.447(3)
N5 C47 1.454(3)
N6 C37 1.359(3)
N6 C41 1.443(3)
N6 C40 1.447(3)
C1 C2 1.429(3)
C1 C13 1.513(3)
C2 C3 1.431(3)
C2 C14 1.451(3)
C3 H3 0.9500
C4 C9 1.382(3)
C4 C5 1.405(3)
C5 C6 1.378(3)
C5 H5 0.9500
C6 C7 1.398(3)
C7 C8 1.384(3)
C8 C9 1.400(3)
C8 H8 0.9500
C10 C11 1.421(3)
C10 H10 0.9500
C11 C12 1.431(3)
C11 C17 1.450(3)
C12 C16 1.510(3)
C13 H13A 0.9800
C13 H13B 0.9800
C13 H13C 0.9800
C15 H15A 0.9800
C15 H15B 0.9800
C15 H15C 0.9800
C16 H16A 0.9800
C16 H16B 0.9800
C16 H16C 0.9800
C18 H18A 0.9800
C18 H18B 0.9800
C18 H18C 0.9800
C19 C20 1.510(3)
C19 H19A 0.9900
C19 H19B 0.9900
C20 C21 1.510(3)
C20 H20A 0.9900
C20 H20B 0.9900
C21 C22 1.517(3)
C21 H21A 0.9900
C21 H21B 0.9900
C22 C23 1.515(3)
C22 H22A 0.9900
C22 H22B 0.9900
C23 C24 1.522(3)
C23 H23A 0.9900
C23 H23B 0.9900
C24 C25 1.517(3)
C24 H24A 0.9900
C24 H24B 0.9900
C25 C26 1.524(3)
C25 H25A 0.9900
C25 H25B 0.9900
C26 H26A 0.9800
C26 H26B 0.9800
C26 H26C 0.9800
C27A C28A 1.526(10)
C27A H27A 0.9900
C27A H27B 0.9900
C28A C29A 1.491(17)
C28A H28A 0.9900
C28A H28B 0.9900
C29A C30A 1.527(8)
C29A H29A 0.9900
C29A H29B 0.9900
C30A C31A 1.518(14)
C30A H30A 0.9900
C30A H30B 0.9900
C31A C32A 1.520(8)
C31A H31A 0.9900
C31A H31B 0.9900
C32A C33A 1.534(11)
C32A H32A 0.9900
C32A H32B 0.9900
C33A C34A 1.516(7)
C33A H33A 0.9900
C33A H33B 0.9900
C34A H34A 0.9800
C34A H34B 0.9800
C34A H34C 0.9800
C27B C28B 1.503(6)
C27B H27C 0.9900
C27B H27D 0.9900
C28B C29B 1.528(12)
C28B H28C 0.9900
C28B H28D 0.9900
C29B C30B 1.560(16)
C29B H29C 0.9900
C29B H29D 0.9900
C30B C31B 1.507(8)
C30B H30C 0.9900
C30B H30D 0.9900
C31B C32B 1.521(14)
C31B H31C 0.9900
C31B H31D 0.9900
C32B C33B 1.511(8)
C32B H32C 0.9900
C32B H32D 0.9900
C33B C34B 1.513(13)
C33B H33C 0.9900
C33B H33D 0.9900
C34B H34D 0.9800
C34B H34E 0.9800
C34B H34F 0.9800
C35 C36 1.366(3)
C35 H35 0.9500
C36 C37 1.403(3)
C36 H36 0.9500
C37 C38 1.412(3)
C38 C39 1.369(3)
C38 H38 0.9500
C39 H39 0.9500
C40 H40A 0.9800
C40 H40B 0.9800
C40 H40C 0.9800
C41 H41A 0.9800
C41 H41B 0.9800
C41 H41C 0.9800
C42 C43 1.371(3)
C42 H42 0.9500
C43 C44 1.402(3)
C43 H43 0.9500
C44 C45 1.417(3)
C45 C46 1.371(3)
C45 H45 0.9500
C46 H46 0.9500
C47 H47A 0.9800
C47 H47B 0.9800
C47 H47C 0.9800
C48 H48A 0.9800
C48 H48B 0.9800
C48 H48C 0.9800
O31A C99A 1.364(18)
O31A H31E 0.8400
C99A H99A 0.9800
C99A H99B 0.9800
C99A H99C 0.9800
O31B C99B 1.399(5)
O31B H31F 0.8400
C99B H99D 0.9800
C99B H99E 0.9800
C99B H99F 0.9800
